data_1548684
loop_
_publ_author_name
'Mohamed Abdelahi, Mohamed Mokhtar'
'El Bakri, Youness'
'Benchidmi, Mohammed'
'Essassi, El Mokhtar'
'Mague, Joel T.'

_publ_section_title
;
 3-Bromo-6-nitro-1-(prop-2-en-1-yl)-1<i>H</i>-indazole
;
_journal_coeditor_code HB4194
_journal_issue 1
_journal_name_full IUCrData
_journal_page_first x171837
_journal_paper_doi 10.1107/S2414314617018375
_journal_volume 3
_journal_year 2018
_chemical_formula_iupac 'C10 H8 Br N3 O2'
_chemical_formula_moiety 'C10 H8 Br N3 O2'
_chemical_formula_sum 'C10 H8 Br N3 O2'
_chemical_formula_weight 282.10
_chemical_name_systematic
;
3-Bromo-6-nitro-1-(prop-2-en-1-yl)-1<i>H</i>-indazole
;
_space_group_crystal_system monoclinic
_space_group_IT_number 14
_space_group_name_Hall '-P 2yn'
_space_group_name_H-M_alt 'P 1 21/n 1'
_symmetry_space_group_name_Hall '-P 2yn'
_symmetry_space_group_name_H-M 'P 1 21/n 1'
_atom_sites_solution_hydrogens geom
_atom_sites_solution_primary direct
_atom_sites_solution_secondary difmap
_audit_creation_method SHELXL-2016/6
_cell_angle_alpha 90
_cell_angle_beta 95.086(2)
_cell_angle_gamma 90
_cell_formula_units_Z 8
_cell_length_a 7.5971(4)
_cell_length_b 9.9501(5)
_cell_length_c 28.5690(13)
_cell_measurement_reflns_used 7120
_cell_measurement_temperature 150.(2)
_cell_measurement_theta_max 72.1909
_cell_measurement_theta_min 3.1059
_cell_volume 2151.08(18)
_computing_cell_refinement
;
<i>SAINT</i> (Bruker, 2016)
;
_computing_data_collection
;
<i>APEX3</i> (Bruker, 2016)
;
_computing_data_reduction
;
<i>SAINT</i>  (Bruker, 2016)
;
_computing_molecular_graphics
;
<i>DIAMOND</i> (Brandenburg & Putz, 2012)
;
_computing_publication_material
;
<i>SHELXTL</i> (Sheldrick, 2008)
;
_computing_structure_refinement
;
<i>SHELXL2016/6</i>  (Sheldrick, 2015<i>b</i>)
;
_computing_structure_solution
;
<i>SHELXT</i> (Sheldrick, 2015<i>a</i>)
;
_diffrn_ambient_temperature 150(2)
_diffrn_detector_area_resol_mean 10.4167
_diffrn_measured_fraction_theta_full 0.865
_diffrn_measured_fraction_theta_max 0.852
_diffrn_measurement_device_type 'Bruker D8 VENTURE PHOTON 100 CMOS'
_diffrn_measurement_method '\w scans'
_diffrn_radiation_monochromator mirror
_diffrn_radiation_type CuK\a
_diffrn_radiation_wavelength 1.54178
_diffrn_reflns_av_R_equivalents 0.0503
_diffrn_reflns_limit_h_max 9
_diffrn_reflns_limit_h_min -9
_diffrn_reflns_limit_k_max 12
_diffrn_reflns_limit_k_min -12
_diffrn_reflns_limit_l_max 34
_diffrn_reflns_limit_l_min -34
_diffrn_reflns_number 7880
_diffrn_reflns_theta_full 68.000
_diffrn_reflns_theta_max 72.284
_diffrn_reflns_theta_min 3.106
_exptl_absorpt_coefficient_mu 5.144
_exptl_absorpt_correction_T_max 0.82
_exptl_absorpt_correction_T_min 0.36
_exptl_absorpt_correction_type multi-scan
_exptl_absorpt_process_details
;
(<i>TWINABS</i>; Sheldrick, 2009)
;
_exptl_crystal_colour 'pale orange'
_exptl_crystal_density_diffrn 1.742
_exptl_crystal_density_method 'not measured'
_exptl_crystal_description plate
_exptl_crystal_F_000 1120
_exptl_crystal_size_max 0.252
_exptl_crystal_size_mid 0.085
_exptl_crystal_size_min 0.040
_refine_diff_density_max 1.300
_refine_diff_density_min -1.219
_refine_ls_extinction_method none
_refine_ls_goodness_of_fit_ref 1.191
_refine_ls_hydrogen_treatment constr
_refine_ls_matrix_type full
_refine_ls_number_parameters 290
_refine_ls_number_reflns 7639
_refine_ls_number_restraints 0
_refine_ls_restrained_S_all 1.191
_refine_ls_R_factor_all 0.0852
_refine_ls_R_factor_gt 0.0792
_refine_ls_shift/su_max 0.000
_refine_ls_shift/su_mean 0.000
_refine_ls_structure_factor_coef Fsqd
_refine_ls_weighting_details 'w=1/[\s^2^(Fo^2^)+(0.0535P)^2^+28.3909P] where P=(Fo^2^+2Fc^2^)/3'
_refine_ls_weighting_scheme calc
_refine_ls_wR_factor_gt 0.2135
_refine_ls_wR_factor_ref 0.2174
_reflns_number_gt 7050
_reflns_number_total 7639
_reflns_threshold_expression 'I > 2\s(I)'
_cod_data_source_file hb4194sup1.cif
_cod_data_source_block I
_cod_database_code 1548684
_shelx_space_group_comment
;
The symmetry employed for this shelxl refinement is uniquely defined
by the following loop, which should always be used as a source of
symmetry information in preference to the above space-group names.
They are only intended as comments.
;
_shelx_estimated_absorpt_t_min 0.357
_shelx_estimated_absorpt_t_max 0.821

loop_
_space_group_symop_operation_xyz
'x, y, z'
'-x+1/2, y+1/2, -z+1/2'
'-x, -y, -z'
'x-1/2, -y-1/2, z-1/2'

loop_
_atom_site_type_symbol
_atom_site_label
_atom_site_fract_x
_atom_site_fract_y
_atom_site_fract_z
_atom_site_U_iso_or_equiv
_atom_site_adp_type
_atom_site_calc_flag
_atom_site_occupancy
Br Br1 0.5670(2) 0.14543(15) 0.47380(4) 0.0448(5) Uani d 1
O O1 0.4189(17) 0.4609(11) 0.2213(3) 0.052(3) Uani d 1
O O2 0.2730(18) 0.2752(12) 0.2166(3) 0.061(3) Uani d 1
N N1 0.6482(14) 0.4618(10) 0.3968(3) 0.029(3) Uani d 1
N N2 0.6614(15) 0.3910(11) 0.4374(3) 0.033(3) Uani d 1
N N3 0.3656(16) 0.3548(12) 0.2383(3) 0.034(3) Uani d 1
C C1 0.582(2) 0.2767(12) 0.4274(4) 0.031(3) Uani d 1
C C2 0.5133(18) 0.2658(12) 0.3802(4) 0.026(3) Uani d 1
C C3 0.4215(18) 0.1720(13) 0.3514(4) 0.028(3) Uani d 1
H H3 0.391544 0.087488 0.363954 0.033 Uiso calc 1
C C4 0.3747(17) 0.1995(12) 0.3060(4) 0.025(3) Uani d 1
H H4 0.312848 0.134651 0.286457 0.030 Uiso calc 1
C C5 0.4187(16) 0.3267(13) 0.2873(4) 0.024(3) Uani d 1
C C6 0.5098(16) 0.4257(12) 0.3134(4) 0.026(3) Uani d 1
H H6 0.540098 0.509440 0.300322 0.031 Uiso calc 1
C C7 0.5544(15) 0.3920(12) 0.3613(4) 0.022(3) Uani d 1
C C8 0.703(2) 0.6038(13) 0.3969(4) 0.036(3) Uani d 1
H H8A 0.816224 0.613203 0.416593 0.043 Uiso calc 1
H H8B 0.724045 0.630139 0.364414 0.043 Uiso calc 1
C C9 0.5749(19) 0.6947(12) 0.4142(4) 0.030(3) Uani d 1
H H9 0.537239 0.676754 0.444368 0.036 Uiso calc 1
C C10 0.508(2) 0.7977(14) 0.3921(5) 0.044(4) Uani d 1
H H10A 0.541706 0.819364 0.361763 0.053 Uiso calc 1
H H10B 0.424128 0.852263 0.406066 0.053 Uiso calc 1
Br Br2 0.29479(19) 0.94236(14) 0.02996(4) 0.0338(4) Uani d 1
O O3 0.7297(14) 0.7347(10) 0.2791(3) 0.044(3) Uani d 1
O O4 0.6462(16) 0.9375(10) 0.2877(3) 0.047(3) Uani d 1
N N4 0.5227(15) 0.6482(11) 0.1051(3) 0.032(3) Uani d 1
N N5 0.4444(16) 0.7016(11) 0.0653(3) 0.032(3) Uani d 1
N N6 0.6590(16) 0.8373(12) 0.2639(3) 0.032(3) Uani d 1
C C11 0.3999(17) 0.8278(14) 0.0754(4) 0.028(3) Uani d 1
C C12 0.4494(18) 0.8587(13) 0.1237(4) 0.030(3) Uani d 1
C C13 0.4325(18) 0.9707(13) 0.1528(4) 0.029(3) Uani d 1
H H13 0.374507 1.050083 0.141120 0.035 Uiso calc 1
C C14 0.5014(17) 0.9617(13) 0.1977(4) 0.030(3) Uani d 1
H H14 0.494502 1.036167 0.218244 0.036 Uiso calc 1
C C15 0.5842(18) 0.8410(14) 0.2143(4) 0.031(3) Uani d 1
C C16 0.5987(18) 0.7294(13) 0.1879(4) 0.027(3) Uani d 1
H H16 0.652562 0.649426 0.200420 0.033 Uiso calc 1
C C17 0.5295(18) 0.7390(12) 0.1410(4) 0.026(3) Uani d 1
C C18 0.598(2) 0.5136(13) 0.1044(4) 0.035(3) Uani d 1
H H18A 0.673729 0.507640 0.078086 0.042 Uiso calc 1
H H18B 0.673545 0.499252 0.133934 0.042 Uiso calc 1
C C19 0.468(2) 0.4073(14) 0.0994(5) 0.044(4) Uani d 1
H H19 0.392167 0.395215 0.123703 0.053 Uiso calc 1
C C20 0.450(2) 0.3270(16) 0.0632(5) 0.051(4) Uani d 1
H H20A 0.524262 0.336954 0.038349 0.061 Uiso calc 1
H H20B 0.362454 0.258601 0.061658 0.061 Uiso calc 1

loop_
_atom_site_aniso_label
_atom_site_aniso_U_11
_atom_site_aniso_U_22
_atom_site_aniso_U_33
_atom_site_aniso_U_12
_atom_site_aniso_U_13
_atom_site_aniso_U_23
Br1 0.0687(11) 0.0364(8) 0.0294(6) 0.0046(9) 0.0052(8) 0.0051(5)
O1 0.071(8) 0.051(7) 0.033(4) 0.008(6) 0.006(5) 0.007(4)
O2 0.076(9) 0.071(8) 0.032(5) -0.014(8) -0.017(6) -0.008(5)
N1 0.038(7) 0.027(6) 0.023(4) -0.007(6) 0.004(4) -0.006(4)
N2 0.034(7) 0.037(7) 0.029(5) 0.005(6) 0.005(5) -0.001(4)
N3 0.030(6) 0.038(7) 0.033(5) 0.006(7) 0.002(5) 0.004(5)
C1 0.042(8) 0.023(7) 0.027(5) 0.009(7) 0.003(6) 0.000(5)
C2 0.021(6) 0.025(6) 0.035(6) 0.003(7) 0.014(5) -0.004(5)
C3 0.028(7) 0.017(6) 0.038(6) 0.005(6) 0.002(6) -0.002(5)
C4 0.019(6) 0.023(6) 0.032(5) -0.007(6) 0.004(5) -0.008(4)
C5 0.020(7) 0.020(6) 0.033(6) 0.002(6) 0.005(5) -0.003(5)
C6 0.019(7) 0.021(6) 0.038(6) 0.008(6) 0.003(5) 0.000(5)
C7 0.010(6) 0.027(6) 0.030(5) 0.009(6) 0.004(5) -0.006(4)
C8 0.042(9) 0.029(7) 0.035(6) -0.012(7) 0.002(6) -0.008(5)
C9 0.037(8) 0.024(6) 0.030(5) 0.005(7) 0.004(6) -0.005(5)
C10 0.041(9) 0.039(9) 0.053(8) 0.000(8) 0.005(8) 0.009(6)
Br2 0.0371(7) 0.0342(7) 0.0288(5) -0.0009(7) -0.0042(6) 0.0048(5)
O3 0.058(7) 0.045(6) 0.028(4) 0.022(6) -0.005(5) 0.007(4)
O4 0.070(7) 0.041(6) 0.031(4) -0.005(6) -0.001(5) -0.012(4)
N4 0.037(7) 0.030(6) 0.028(5) -0.001(6) -0.003(4) -0.001(4)
N5 0.038(7) 0.039(6) 0.020(4) -0.001(6) -0.001(5) -0.002(4)
N6 0.032(7) 0.039(7) 0.025(4) -0.001(6) -0.006(5) 0.008(5)
C11 0.022(6) 0.036(8) 0.024(5) -0.014(7) -0.003(5) -0.001(5)
C12 0.028(7) 0.030(7) 0.030(5) -0.003(7) 0.000(5) 0.006(5)
C13 0.030(7) 0.024(6) 0.033(6) -0.002(7) 0.000(5) 0.003(5)
C14 0.024(7) 0.028(7) 0.037(6) -0.012(7) 0.004(5) 0.001(5)
C15 0.037(8) 0.039(8) 0.018(5) -0.005(7) 0.002(5) 0.004(5)
C16 0.029(7) 0.026(6) 0.025(5) -0.005(7) 0.001(5) 0.008(5)
C17 0.026(7) 0.021(6) 0.030(5) -0.010(6) 0.005(5) -0.007(5)
C18 0.044(9) 0.028(7) 0.033(6) -0.003(7) 0.004(6) -0.005(5)
C19 0.050(10) 0.034(8) 0.048(7) 0.002(8) 0.002(7) -0.006(6)
C20 0.053(10) 0.041(8) 0.055(8) 0.005(10) -0.018(8) -0.014(7)

loop_
_atom_type_symbol
_atom_type_description
_atom_type_scat_dispersion_real
_atom_type_scat_dispersion_imag
_atom_type_scat_source
C C 0.0181 0.0091 'International Tables Vol C Tables 4.2.6.8 and 6.1.1.4'
H H 0.0000 0.0000 'International Tables Vol C Tables 4.2.6.8 and 6.1.1.4'
Br Br -0.6763 1.2805 'International Tables Vol C Tables 4.2.6.8 and 6.1.1.4'
N N 0.0311 0.0180 'International Tables Vol C Tables 4.2.6.8 and 6.1.1.4'
O O 0.0492 0.0322 'International Tables Vol C Tables 4.2.6.8 and 6.1.1.4'

loop_
_geom_angle_atom_site_label_1
_geom_angle_atom_site_label_2
_geom_angle_atom_site_label_3
_geom_angle
N2 N1 C7 111.3(10)
N2 N1 C8 120.0(9)
C7 N1 C8 127.8(10)
C1 N2 N1 105.6(9)
O2 N3 O1 123.9(11)
O2 N3 C5 118.3(11)
O1 N3 C5 117.9(11)
N2 C1 C2 113.6(11)
N2 C1 Br1 120.6(9)
C2 C1 Br1 125.8(10)
C3 C2 C1 138.1(12)
C3 C2 C7 119.1(11)
C1 C2 C7 102.9(11)
C4 C3 C2 120.8(12)
C4 C3 H3 119.6
C2 C3 H3 119.6
C3 C4 C5 119.5(11)
C3 C4 H4 120.3
C5 C4 H4 120.3
C6 C5 C4 123.7(11)
C6 C5 N3 117.8(11)
C4 C5 N3 118.6(11)
C5 C6 C7 114.6(11)
C5 C6 H6 122.7
C7 C6 H6 122.7
N1 C7 C2 106.5(10)
N1 C7 C6 131.0(11)
C2 C7 C6 122.5(11)
C9 C8 N1 113.6(12)
C9 C8 H8A 108.8
N1 C8 H8A 108.8
C9 C8 H8B 108.8
N1 C8 H8B 108.8
H8A C8 H8B 107.7
C10 C9 C8 125.5(13)
C10 C9 H9 117.2
C8 C9 H9 117.2
C9 C10 H10A 120.0
C9 C10 H10B 120.0
H10A C10 H10B 120.0
N5 N4 C17 111.0(10)
N5 N4 C18 119.7(9)
C17 N4 C18 129.1(10)
C11 N5 N4 106.8(9)
O3 N6 O4 122.8(10)
O3 N6 C15 119.0(11)
O4 N6 C15 118.2(11)
N5 C11 C12 111.1(11)
N5 C11 Br2 121.8(8)
C12 C11 Br2 127.1(10)
C13 C12 C17 121.7(10)
C13 C12 C11 135.4(12)
C17 C12 C11 102.9(11)
C14 C13 C12 117.6(12)
C14 C13 H13 121.2
C12 C13 H13 121.2
C13 C14 C15 119.9(12)
C13 C14 H14 120.0
C15 C14 H14 120.0
C16 C15 C14 124.4(10)
C16 C15 N6 118.0(12)
C14 C15 N6 117.6(11)
C15 C16 C17 115.8(12)
C15 C16 H16 122.1
C17 C16 H16 122.1
N4 C17 C16 131.4(12)
N4 C17 C12 108.1(10)
C16 C17 C12 120.5(11)
C19 C18 N4 114.3(12)
C19 C18 H18A 108.7
N4 C18 H18A 108.7
C19 C18 H18B 108.7
N4 C18 H18B 108.7
H18A C18 H18B 107.6
C20 C19 C18 123.5(16)
C20 C19 H19 118.3
C18 C19 H19 118.3
C19 C20 H20A 120.0
C19 C20 H20B 120.0
H20A C20 H20B 120.0

loop_
_geom_bond_atom_site_label_1
_geom_bond_atom_site_label_2
_geom_bond_distance
Br1 C1 1.872(12)
O1 N3 1.244(15)
O2 N3 1.195(15)
N1 N2 1.352(13)
N1 C7 1.376(14)
N1 C8 1.472(16)
N2 C1 1.307(16)
N3 C5 1.451(15)
C1 C2 1.406(17)
C2 C3 1.391(18)
C2 C7 1.413(17)
C3 C4 1.342(16)
C3 H3 0.9500
C4 C5 1.424(17)
C4 H4 0.9500
C5 C6 1.383(17)
C6 C7 1.420(15)
C6 H6 0.9500
C8 C9 1.448(19)
C8 H8A 0.9900
C8 H8B 0.9900
C9 C10 1.285(18)
C9 H9 0.9500
C10 H10A 0.9500
C10 H10B 0.9500
Br2 C11 1.854(12)
O3 N6 1.216(14)
O4 N6 1.217(14)
N4 N5 1.344(14)
N4 C17 1.364(15)
N4 C18 1.456(17)
N5 C11 1.339(17)
N6 C15 1.480(13)
C11 C12 1.432(15)
C12 C13 1.402(17)
C12 C17 1.407(18)
C13 C14 1.345(16)
C13 H13 0.9500
C14 C15 1.418(19)
C14 H14 0.9500
C15 C16 1.352(18)
C16 C17 1.399(16)
C16 H16 0.9500
C18 C19 1.44(2)
C18 H18A 0.9900
C18 H18B 0.9900
C19 C20 1.304(19)
C19 H19 0.9500
C20 H20A 0.9500
C20 H20B 0.9500

loop_
_geom_hbond_atom_site_label_D
_geom_hbond_atom_site_label_H
_geom_hbond_atom_site_label_A
_geom_hbond_site_symmetry_A
_geom_hbond_distance_DH
_geom_hbond_distance_HA
_geom_hbond_distance_DA
_geom_hbond_angle_DHA
C4 H4 O1 2_545 0.95 2.46 3.304(16) 147
C18 H18B O4 2_645 0.99 2.59 3.578(16) 174
C9 H9 Br1 3_666 0.95 3.09 3.814(11) 134
C18 H18A Br1 2_655 0.99 2.91 3.770(14) 146

loop_
_geom_torsion_atom_site_label_1
_geom_torsion_atom_site_label_2
_geom_torsion_atom_site_label_3
_geom_torsion_atom_site_label_4
_geom_torsion
C7 N1 N2 C1 1.8(14)
C8 N1 N2 C1 171.7(12)
N1 N2 C1 C2 0.3(15)
N1 N2 C1 Br1 -179.8(9)
N2 C1 C2 C3 179.7(15)
Br1 C1 C2 C3 0(3)
N2 C1 C2 C7 -2.0(16)
Br1 C1 C2 C7 178.0(10)
C1 C2 C3 C4 179.1(16)
C7 C2 C3 C4 1.1(19)
C2 C3 C4 C5 0(2)
C3 C4 C5 C6 1(2)
C3 C4 C5 N3 -179.5(12)
O2 N3 C5 C6 -173.3(12)
O1 N3 C5 C6 6.5(17)
O2 N3 C5 C4 6.8(18)
O1 N3 C5 C4 -173.4(12)
C4 C5 C6 C7 -1.2(18)
N3 C5 C6 C7 178.9(10)
N2 N1 C7 C2 -3.0(13)
C8 N1 C7 C2 -172.0(12)
N2 N1 C7 C6 -179.2(12)
C8 N1 C7 C6 12(2)
C3 C2 C7 N1 -178.4(11)
C1 C2 C7 N1 2.9(13)
C3 C2 C7 C6 -1.8(18)
C1 C2 C7 C6 179.5(12)
C5 C6 C7 N1 177.5(12)
C5 C6 C7 C2 1.8(17)
N2 N1 C8 C9 -77.9(15)
C7 N1 C8 C9 90.1(14)
N1 C8 C9 C10 -125.4(16)
C17 N4 N5 C11 -0.1(15)
C18 N4 N5 C11 -175.7(12)
N4 N5 C11 C12 -0.4(15)
N4 N5 C11 Br2 177.7(9)
N5 C11 C12 C13 -178.5(15)
Br2 C11 C12 C13 3(2)
N5 C11 C12 C17 0.7(15)
Br2 C11 C12 C17 -177.3(10)
C17 C12 C13 C14 2(2)
C11 C12 C13 C14 -178.6(14)
C12 C13 C14 C15 -1(2)
C13 C14 C15 C16 -1(2)
C13 C14 C15 N6 179.5(12)
O3 N6 C15 C16 -0.3(18)
O4 N6 C15 C16 -180.0(13)
O3 N6 C15 C14 179.4(12)
O4 N6 C15 C14 -0.2(18)
C14 C15 C16 C17 2(2)
N6 C15 C16 C17 -178.6(11)
N5 N4 C17 C16 -179.5(14)
C18 N4 C17 C16 -4(2)
N5 N4 C17 C12 0.6(15)
C18 N4 C17 C12 175.6(13)
C15 C16 C17 N4 179.5(13)
C15 C16 C17 C12 -1(2)
C13 C12 C17 N4 178.6(12)
C11 C12 C17 N4 -0.8(14)
C13 C12 C17 C16 -1(2)
C11 C12 C17 C16 179.3(13)
N5 N4 C18 C19 -71.9(15)
C17 N4 C18 C19 113.4(15)
N4 C18 C19 C20 116.0(16)

_cod_database_fobs_code 1548684
